data_4116707
loop_
_publ_author_name
'P. James Daff'
'Peter Legzdins'
'Steven J. Rettig'

_publ_contact_author_address
;
University of British Columbia
Department of Chemistry
2036 Main Mall
Vancouver, BC V6T 1Z1
Canada
;
_publ_contact_author_email ' legzdins@chem.ubc.ca '
_publ_contact_author_fax ' 604-822-2847 '
_publ_contact_author_name ' Peter Legzdins '
_publ_contact_author_phone ' 604-822-2471 '
_publ_section_title
;
 The First Nitrosyl Complexes of Niobium and Tantalum
;
_journal_name_full 'Journal of the American Chemical Society'
_journal_page_first 2688
_journal_page_last 2689
_journal_paper_doi 10.1021/ja9738079
_journal_volume 120
_journal_year 1998
_chemical_formula_moiety 'C15 H33 N O3 P3 Si Ta '
_chemical_formula_sum 'C15 H33 N O3 P3 Si Ta'
_chemical_formula_weight 577.39
_space_group_IT_number 14
_symmetry_cell_setting monoclinic
_symmetry_Int_Tables_number 14
_symmetry_space_group_name_Hall '-P 2yn'
_symmetry_space_group_name_H-M 'P 1 21/n 1'
_audit_creation_date 1997-11-25
_audit_creation_method 'by teXsan v1.8'
_audit_update_record
;
?
;
_cell_angle_alpha 90
_cell_angle_beta 101.5387(8)
_cell_angle_gamma 90
_cell_formula_units_Z 4
_cell_length_a 9.7532(14)
_cell_length_b 17.5506(15)
_cell_length_c 14.2268(5)
_cell_measurement_reflns_used 17441
_cell_measurement_temperature 180.2
_cell_measurement_theta_max 30.0
_cell_measurement_theta_min 2.0
_cell_volume 2386.0(4)
_computing_cell_refinement 'd*TREK (MSC, 1997)'
_computing_data_collection 'd*TREK (MSC, 1997)'
_computing_data_reduction 'teXsan (MSC, 1992-1997)'
_computing_publication_material 'teXsan (MSC, 1992-1997)'
_computing_structure_refinement 'teXsan (MSC, 1992-1997)'
_computing_structure_solution
;
DIRDIF92 PATTY (Beurskens, 1992)
;
_diffrn_ambient_temperature 180.2
_diffrn_measurement_device_type 'Rigaku/ADSC CCD'
_diffrn_orient_matrix_UB_11 0.00000
_diffrn_orient_matrix_UB_12 0.00000
_diffrn_orient_matrix_UB_13 0.00000
_diffrn_orient_matrix_UB_21 0.00000
_diffrn_orient_matrix_UB_22 0.00000
_diffrn_orient_matrix_UB_23 0.00000
_diffrn_orient_matrix_UB_31 0.00000
_diffrn_orient_matrix_UB_32 0.00000
_diffrn_orient_matrix_UB_33 0.00000
_diffrn_radiation_detector CCD
_diffrn_radiation_monochromator graphite
_diffrn_radiation_source 'X-ray tube'
_diffrn_radiation_type 'Mo K\a'
_diffrn_radiation_wavelength 0.7107
_diffrn_reflns_av_R_equivalents 0.03700
_diffrn_reflns_av_sigmaI/netI 0.080
_diffrn_reflns_limit_h_max 12
_diffrn_reflns_limit_h_min 0
_diffrn_reflns_limit_k_max 24
_diffrn_reflns_limit_k_min 0
_diffrn_reflns_limit_l_max 18
_diffrn_reflns_limit_l_min -19
_diffrn_reflns_number 22182
_diffrn_reflns_reduction_process 'Lp corrections applied'
_diffrn_reflns_theta_max 30.66
_diffrn_reflns_theta_min 1.87
_diffrn_standards_decay_% 0.00
_diffrn_standards_interval_count 0
_diffrn_standards_number 0
_exptl_absorpt_coefficient_mu 4.863
_exptl_absorpt_correction_T_max 1.004
_exptl_absorpt_correction_T_min 0.358
_exptl_crystal_colour red
_exptl_crystal_density_diffrn 1.607
_exptl_crystal_description irregular
_exptl_crystal_F_000 1144.00
_exptl_crystal_size_max 0.45
_exptl_crystal_size_mid 0.35
_exptl_crystal_size_min 0.20
_refine_diff_density_max 4.17
_refine_diff_density_min -2.75
_refine_ls_extinction_method none
_refine_ls_goodness_of_fit_all 2.035
_refine_ls_goodness_of_fit_ref 2.030
_refine_ls_hydrogen_treatment noref
_refine_ls_matrix_type full
_refine_ls_number_constraints 0
_refine_ls_number_parameters 217
_refine_ls_number_reflns 6039
_refine_ls_number_restraints 0
_refine_ls_R_factor_all 0.0963
_refine_ls_shift/su_max 0.0000
_refine_ls_shift/su_mean 0.0000
_refine_ls_structure_factor_coef Fsqd
_refine_ls_weighting_details 'w = 1/[\s^2^(Fo^2)]'
_refine_ls_weighting_scheme sigma
_refine_ls_wR_factor_all 0.1050
_reflns_number_gt 6039
_reflns_number_total 6039
_reflns_threshold_expression I>0\s(I)
_cod_data_source_file ja9738079_2.cif
_cod_data_source_block compound_4
_cod_original_cell_volume 2386.0(3)
_cod_original_sg_symbol_H-M 'P 21/n '
_cod_original_formula_sum 'C15 H33 N O3 P3 Si Ta '
_cod_database_code 4116707

loop_
_symmetry_equiv_pos_as_xyz
'   +x,   +y,   +z'
1/2-x,1/2+y,1/2-z
'   -x,   -y,   -z'
1/2+x,1/2-y,1/2+z

loop_
_atom_site_label
_atom_site_fract_x
_atom_site_fract_y
_atom_site_fract_z
_atom_site_U_iso_or_equiv
_atom_site_occupancy
_atom_site_adp_type
_atom_site_calc_flag
Ta(1) 0.20457(3) 0.18991(2) 0.11841(2) 0.02375(8) 1.000 Uani d
P(1) 0.2614(2) 0.04602(11) 0.12096(15) 0.0301(5) 1.000 Uani d
P(2) 0.2732(2) 0.17572(10) 0.30509(13) 0.0232(5) 1.000 Uani d
P(3) 0.4705(2) 0.21333(10) 0.12474(14) 0.0252(5) 1.000 Uani d
Si(1) 0.5347(2) 0.07982(10) 0.27421(13) 0.0213(5) 1.000 Uani d
O(1) 0.1569(7) 0.3698(4) 0.1376(5) 0.067(3) 1.000 Uani d
O(2) 0.1719(6) 0.1884(4) -0.1049(4) 0.065(2) 1.000 Uani d
O(3) -0.1125(6) 0.1642(4) 0.1172(5) 0.059(2) 1.000 Uani d
N(1) 0.1717(8) 0.3100(6) 0.1311(6) 0.066(3) 1.000 Uani d
C(1) 0.4408(7) 0.0169(4) 0.1747(6) 0.030(2) 1.000 Uani d
C(2) 0.4085(7) 0.1065(4) 0.3540(5) 0.033(2) 1.000 Uani d
C(3) 0.5941(6) 0.1700(4) 0.2232(5) 0.025(2) 1.000 Uani d
C(4) 0.1560(8) -0.0138(4) 0.1846(8) 0.051(3) 1.000 Uani d
C(5) 0.2326(10) 0.0015(5) 0.0045(8) 0.068(4) 1.000 Uani d
C(6) 0.1272(7) 0.1506(4) 0.3625(6) 0.035(2) 1.000 Uani d
C(7) 0.3326(8) 0.2620(5) 0.3691(6) 0.044(3) 1.000 Uani d
C(8) 0.5290(8) 0.1792(4) 0.0189(6) 0.039(2) 1.000 Uani d
C(9) 0.5343(9) 0.3119(4) 0.1322(7) 0.050(3) 1.000 Uani d
C(10) 0.6958(7) 0.0302(4) 0.3457(5) 0.029(2) 1.000 Uani d
C(11) 0.6527(9) -0.0380(5) 0.4007(7) 0.063(3) 1.000 Uani d
C(12) 0.7867(8) 0.0001(4) 0.2770(6) 0.038(2) 1.000 Uani d
C(13) 0.7804(8) 0.0846(5) 0.4146(6) 0.052(3) 1.000 Uani d
C(14) 0.1799(7) 0.1926(4) -0.0200(6) 0.035(2) 1.000 Uani d
C(15) 0.0045(7) 0.1728(4) 0.1170(5) 0.025(2) 1.000 Uani d
H(1) 0.4369 -0.0346 0.2006 0.037 1.000 Uiso c
H(2) 0.4953 0.0162 0.1238 0.037 1.000 Uiso c
H(3) 0.4633 0.1277 0.4136 0.040 1.000 Uiso c
H(4) 0.3617 0.0598 0.3684 0.040 1.000 Uiso c
H(5) 0.6798 0.1584 0.1999 0.030 1.000 Uiso c
H(6) 0.6148 0.2074 0.2752 0.030 1.000 Uiso c
H(7) 0.1638 0.0051 0.2502 0.062 1.000 Uiso c
H(8) 0.0579 -0.0120 0.1512 0.062 1.000 Uiso c
H(9) 0.1899 -0.0664 0.1863 0.062 1.000 Uiso c
H(10) 0.1324 0.0022 -0.0239 0.082 1.000 Uiso c
H(11) 0.2840 0.0294 -0.0371 0.082 1.000 Uiso c
H(12) 0.2656 -0.0514 0.0112 0.082 1.000 Uiso c
H(13) 0.0579 0.1918 0.3525 0.042 1.000 Uiso c
H(14) 0.0836 0.1034 0.3343 0.042 1.000 Uiso c
H(15) 0.1621 0.1432 0.4314 0.042 1.000 Uiso c
H(16) 0.3602 0.2508 0.4378 0.053 1.000 Uiso c
H(17) 0.4130 0.2824 0.3457 0.053 1.000 Uiso c
H(18) 0.2568 0.2996 0.3588 0.053 1.000 Uiso c
H(19) 0.5018 0.1258 0.0075 0.046 1.000 Uiso c
H(20) 0.4857 0.2099 -0.0368 0.046 1.000 Uiso c
H(21) 0.6310 0.1837 0.0287 0.046 1.000 Uiso c
H(22) 0.6363 0.3121 0.1392 0.060 1.000 Uiso c
H(23) 0.4918 0.3394 0.0736 0.060 1.000 Uiso c
H(24) 0.5089 0.3371 0.1878 0.060 1.000 Uiso c
H(25) 0.5984 -0.0200 0.4473 0.076 1.000 Uiso c
H(26) 0.5955 -0.0731 0.3555 0.076 1.000 Uiso c
H(27) 0.7366 -0.0645 0.4345 0.076 1.000 Uiso c
H(28) 0.8672 -0.0275 0.3137 0.045 1.000 Uiso c
H(29) 0.7311 -0.0343 0.2301 0.045 1.000 Uiso c
H(30) 0.8198 0.0431 0.2435 0.045 1.000 Uiso c
H(31) 0.8614 0.0579 0.4524 0.063 1.000 Uiso c
H(32) 0.8128 0.1265 0.3791 0.063 1.000 Uiso c
H(33) 0.7226 0.1050 0.4577 0.063 1.000 Uiso c

loop_
_atom_site_aniso_label
_atom_site_aniso_U_11
_atom_site_aniso_U_22
_atom_site_aniso_U_33
_atom_site_aniso_U_12
_atom_site_aniso_U_13
_atom_site_aniso_U_23
Ta(1) 0.01560(14) 0.0336(2) 0.0229(2) 0.00685(13) 0.00568(11) 0.00300(13)
P(1) 0.0187(9) 0.0320(11) 0.0385(13) 0.0018(8) 0.0030(9) -0.0112(8)
P(2) 0.0148(8) 0.0329(10) 0.0240(10) 0.0025(7) 0.0090(8) -0.0024(7)
P(3) 0.0179(9) 0.0295(10) 0.0303(11) 0.0021(7) 0.0102(8) 0.0102(8)
Si(1) 0.0153(9) 0.0274(10) 0.0228(11) 0.0041(7) 0.0080(8) 0.0051(8)
O(1) 0.081(5) 0.042(4) 0.082(6) 0.031(4) 0.027(4) 0.007(4)
O(2) 0.054(4) 0.113(6) 0.026(4) 0.028(4) 0.004(3) 0.011(4)
O(3) 0.027(3) 0.093(5) 0.063(5) 0.003(3) 0.020(3) 0.013(4)
N(1) 0.041(5) 0.112(8) 0.047(5) -0.002(5) 0.009(4) 0.032(5)
C(1) 0.023(4) 0.029(4) 0.040(5) 0.007(3) 0.008(4) -0.001(3)
C(2) 0.022(4) 0.053(5) 0.027(5) 0.007(3) 0.012(3) 0.006(3)
C(3) 0.014(3) 0.029(4) 0.034(5) 0.000(3) 0.009(3) 0.002(3)
C(4) 0.028(5) 0.027(5) 0.098(8) -0.008(3) 0.008(5) -0.005(4)
C(5) 0.044(6) 0.084(7) 0.072(8) 0.018(5) 0.001(5) -0.039(6)
C(6) 0.025(4) 0.050(5) 0.035(5) 0.006(3) 0.017(4) 0.006(4)
C(7) 0.033(5) 0.052(5) 0.044(6) -0.001(4) 0.003(4) -0.017(4)
C(8) 0.029(4) 0.060(5) 0.030(5) 0.000(4) 0.013(4) 0.010(4)
C(9) 0.040(5) 0.048(5) 0.065(7) -0.016(4) 0.016(5) 0.012(5)
C(10) 0.018(4) 0.038(4) 0.034(5) 0.009(3) 0.011(3) 0.012(3)
C(11) 0.036(5) 0.077(7) 0.083(8) 0.023(5) 0.025(5) 0.056(6)
C(12) 0.033(4) 0.040(5) 0.044(5) 0.017(3) 0.015(4) 0.008(4)
C(13) 0.029(5) 0.085(7) 0.041(6) 0.024(4) 0.000(4) -0.006(5)
C(14) 0.019(4) 0.045(5) 0.041(5) 0.015(3) 0.005(3) 0.016(4)
C(15) 0.019(4) 0.036(4) 0.017(4) 0.000(3) -0.004(3) -0.002(3)

loop_
_atom_type_symbol
_atom_type_oxidation_number
_atom_type_number_in_cell
_atom_type_scat_dispersion_real
_atom_type_scat_dispersion_imag
_atom_type_scat_source
C 0 60 0.002 0.002
;International Tables for Crystallography
(1992, Vol. C, Tables 4.2.6.8 and 6.1.1.1)
;
H 0 132 0.000 0.000
;International Tables for Crystallography
(1992, Vol. C, Table 6.1.1.2)
;
N 0 4 0.004 0.003
;International Tables for Crystallography
(1992, Vol. C, Tables 4.2.6.8 and 6.1.1.1)
;
O 0 12 0.008 0.006
;International Tables for Crystallography
(1992, Vol. C, Tables 4.2.6.8 and 6.1.1.1)
;
P 0 12 0.090 0.095
;International Tables for Crystallography
(1992, Vol. C, Tables 4.2.6.8 and 6.1.1.1)
;
Si 0 4 0.072 0.071
;International Tables for Crystallography
(1992, Vol. C, Tables 4.2.6.8 and 6.1.1.1)
;
Ta 0 4 -1.258 6.523
;International Tables for Crystallography
(1992, Vol. C, Tables 4.2.6.8 and 6.1.1.1)
;

loop_
_geom_angle_atom_site_label_1
_geom_angle_atom_site_label_2
_geom_angle_atom_site_label_3
_geom_angle
_geom_angle_publ_flag
P(1) Ta(1) P(2) 83.23(6) yes
P(1) Ta(1) P(3) 86.81(6) yes
P(1) Ta(1) N(1) 173.9(2) yes
P(1) Ta(1) C(14) 91.2(2) yes
P(1) Ta(1) C(15) 93.5(2) yes
P(2) Ta(1) P(3) 85.95(6) yes
P(2) Ta(1) N(1) 91.2(2) yes
P(2) Ta(1) C(14) 171.4(2) yes
P(2) Ta(1) C(15) 92.7(2) yes
P(3) Ta(1) N(1) 90.4(2) yes
P(3) Ta(1) C(14) 87.2(2) yes
P(3) Ta(1) C(15) 178.6(2) yes
N(1) Ta(1) C(14) 94.1(3) yes
N(1) Ta(1) C(15) 89.2(3) yes
C(14) Ta(1) C(15) 94.1(3) yes
Ta(1) P(1) C(1) 117.5(2) yes
Ta(1) P(1) C(4) 115.3(3) yes
Ta(1) P(1) C(5) 114.7(4) yes
C(1) P(1) C(4) 102.5(4) yes
C(1) P(1) C(5) 102.9(4) yes
C(4) P(1) C(5) 101.9(5) yes
Ta(1) P(2) C(2) 117.9(2) yes
Ta(1) P(2) C(6) 114.3(3) yes
Ta(1) P(2) C(7) 115.1(3) yes
C(2) P(2) C(6) 103.7(3) yes
C(2) P(2) C(7) 103.4(4) yes
C(6) P(2) C(7) 100.2(4) yes
Ta(1) P(3) C(3) 117.4(2) yes
Ta(1) P(3) C(8) 113.2(3) yes
Ta(1) P(3) C(9) 118.3(3) yes
C(3) P(3) C(8) 103.3(3) yes
C(3) P(3) C(9) 100.7(4) yes
C(8) P(3) C(9) 101.5(4) yes
C(1) Si(1) C(2) 108.6(3) yes
C(1) Si(1) C(3) 110.1(3) yes
C(1) Si(1) C(10) 111.0(3) yes
C(2) Si(1) C(3) 108.1(3) yes
C(2) Si(1) C(10) 111.0(3) yes
C(3) Si(1) C(10) 107.8(3) yes
Ta(1) N(1) O(1) 179.2(8) yes
P(1) C(1) Si(1) 115.4(3) yes
P(1) C(1) H(1) 108.0 no
P(1) C(1) H(2) 108.0 no
Si(1) C(1) H(1) 108.0 no
Si(1) C(1) H(2) 108.0 no
H(1) C(1) H(2) 109.5 no
P(2) C(2) Si(1) 116.3(4) yes
P(2) C(2) H(3) 107.7 no
P(2) C(2) H(4) 107.7 no
Si(1) C(2) H(3) 107.7 no
Si(1) C(2) H(4) 107.7 no
H(3) C(2) H(4) 109.5 no
P(3) C(3) Si(1) 116.2(4) yes
P(3) C(3) H(5) 107.8 no
P(3) C(3) H(6) 107.8 no
Si(1) C(3) H(5) 107.8 no
Si(1) C(3) H(6) 107.8 no
H(5) C(3) H(6) 109.5 no
P(1) C(4) H(7) 109.5 no
P(1) C(4) H(8) 109.5 no
P(1) C(4) H(9) 109.5 no
H(7) C(4) H(8) 109.5 no
H(7) C(4) H(9) 109.5 no
H(8) C(4) H(9) 109.5 no
P(1) C(5) H(10) 109.5 no
P(1) C(5) H(11) 109.5 no
P(1) C(5) H(12) 109.5 no
H(10) C(5) H(11) 109.5 no
H(10) C(5) H(12) 109.5 no
H(11) C(5) H(12) 109.5 no
P(2) C(6) H(13) 109.5 no
P(2) C(6) H(14) 109.5 no
P(2) C(6) H(15) 109.5 no
H(13) C(6) H(14) 109.5 no
H(13) C(6) H(15) 109.5 no
H(14) C(6) H(15) 109.5 no
P(2) C(7) H(16) 109.5 no
P(2) C(7) H(17) 109.5 no
P(2) C(7) H(18) 109.5 no
H(16) C(7) H(17) 109.5 no
H(16) C(7) H(18) 109.5 no
H(17) C(7) H(18) 109.5 no
P(3) C(8) H(19) 109.5 no
P(3) C(8) H(20) 109.5 no
P(3) C(8) H(21) 109.5 no
H(19) C(8) H(20) 109.5 no
H(19) C(8) H(21) 109.5 no
H(20) C(8) H(21) 109.5 no
P(3) C(9) H(22) 109.5 no
P(3) C(9) H(23) 109.5 no
P(3) C(9) H(24) 109.5 no
H(22) C(9) H(23) 109.5 no
H(22) C(9) H(24) 109.5 no
H(23) C(9) H(24) 109.5 no
Si(1) C(10) C(11) 110.4(5) yes
Si(1) C(10) C(12) 109.7(5) yes
Si(1) C(10) C(13) 110.3(5) yes
C(11) C(10) C(12) 108.0(6) yes
C(11) C(10) C(13) 109.6(8) yes
C(12) C(10) C(13) 108.9(6) yes
C(10) C(11) H(25) 109.5 no
C(10) C(11) H(26) 109.5 no
C(10) C(11) H(27) 109.5 no
H(25) C(11) H(26) 109.5 no
H(25) C(11) H(27) 109.5 no
H(26) C(11) H(27) 109.5 no
C(10) C(12) H(28) 109.5 no
C(10) C(12) H(29) 109.5 no
C(10) C(12) H(30) 109.5 no
H(28) C(12) H(29) 109.5 no
H(28) C(12) H(30) 109.5 no
H(29) C(12) H(30) 109.5 no
C(10) C(13) H(31) 109.5 no
C(10) C(13) H(32) 109.5 no
C(10) C(13) H(33) 109.5 no
H(31) C(13) H(32) 109.5 no
H(31) C(13) H(33) 109.5 no
H(32) C(13) H(33) 109.5 no
Ta(1) C(14) O(2) 174.0(6) yes
Ta(1) C(15) O(3) 178.6(6) yes

loop_
_geom_bond_atom_site_label_1
_geom_bond_atom_site_label_2
_geom_bond_distance
_geom_bond_publ_flag
Ta(1) P(1) 2.584(2) yes
Ta(1) P(2) 2.618(2) yes
Ta(1) P(3) 2.610(2) yes
Ta(1) N(1) 2.144(10) yes
Ta(1) C(14) 1.936(8) yes
Ta(1) C(15) 1.970(7) yes
P(1) C(1) 1.836(7) yes
P(1) C(4) 1.830(8) yes
P(1) C(5) 1.803(10) yes
P(2) C(2) 1.827(7) yes
P(2) C(6) 1.831(6) yes
P(2) C(7) 1.802(8) yes
P(3) C(3) 1.821(7) yes
P(3) C(8) 1.816(7) yes
P(3) C(9) 1.835(8) yes
Si(1) C(1) 1.883(8) yes
Si(1) C(2) 1.893(6) yes
Si(1) C(3) 1.880(6) yes
Si(1) C(10) 1.904(7) yes
O(1) N(1) 1.066(9) yes
O(2) C(14) 1.197(9) yes
O(3) C(15) 1.152(8) yes
C(1) H(1) 0.98 no
C(1) H(2) 0.98 no
C(2) H(3) 0.98 no
C(2) H(4) 0.98 no
C(3) H(5) 0.98 no
C(3) H(6) 0.98 no
C(4) H(7) 0.98 no
C(4) H(8) 0.98 no
C(4) H(9) 0.98 no
C(5) H(10) 0.98 no
C(5) H(11) 0.98 no
C(5) H(12) 0.98 no
C(6) H(13) 0.98 no
C(6) H(14) 0.98 no
C(6) H(15) 0.98 no
C(7) H(16) 0.98 no
C(7) H(17) 0.98 no
C(7) H(18) 0.98 no
C(8) H(19) 0.98 no
C(8) H(20) 0.98 no
C(8) H(21) 0.98 no
C(9) H(22) 0.98 no
C(9) H(23) 0.98 no
C(9) H(24) 0.98 no
C(10) C(11) 1.534(10) yes
C(10) C(12) 1.538(9) yes
C(10) C(13) 1.493(11) yes
C(11) H(25) 0.98 no
C(11) H(26) 0.98 no
C(11) H(27) 0.98 no
C(12) H(28) 0.98 no
C(12) H(29) 0.98 no
C(12) H(30) 0.98 no
C(13) H(31) 0.98 no
C(13) H(32) 0.98 no
C(13) H(33) 0.98 no

loop_
_geom_contact_atom_site_label_1
_geom_contact_atom_site_label_2
_geom_contact_distance
_geom_contact_site_symmetry_2
_geom_contact_publ_flag
O(1) C(11) 3.373(11) 2 no
O(1) C(4) 3.473(12) 2 no
O(2) C(7) 3.370(9) 4_454 no
O(2) C(3) 3.464(9) 4_454 no
O(3) C(5) 3.466(11) 3 no
O(3) C(3) 3.493(8) 1_455 no
O(3) C(8) 3.506(10) 1_455 no
C(7) C(14) 3.530(10) 4 no
O(1) H(26) 2.6784 2 no
O(1) H(33) 2.7959 4_454 no
O(1) H(9) 2.8742 2 no
O(2) H(6) 2.4870 4_454 no
O(2) H(17) 2.5338 4_454 no
O(3) H(5) 2.5403 1_455 no
O(3) H(21) 2.5877 1_455 no
O(3) H(12) 2.8975 3 no
O(3) H(16) 2.9210 4_454 no
O(3) H(30) 2.9433 1_455 no
C(14) H(17) 2.9374 4_454 no
C(15) H(16) 2.9726 4_454 no
H(8) H(10) 2.3255 3 no
H(9) H(18) 2.5194 2_545 no
H(12) H(21) 2.6385 3_655 no
H(13) H(20) 2.5297 4_455 no
H(15) H(27) 2.4020 3_656 no
H(23) H(31) 2.6392 4_454 no

loop_
_geom_torsion_atom_site_label_1
_geom_torsion_atom_site_label_2
_geom_torsion_atom_site_label_3
_geom_torsion_atom_site_label_4
_geom_torsion
_geom_torsion_publ_flag
Ta(1) P(1) C(1) Si(1) 30.5(5) no
Ta(1) P(2) C(2) Si(1) 23.2(5) no
Ta(1) P(3) C(3) Si(1) 28.0(4) no
P(1) Ta(1) P(2) C(2) 32.8(3) no
P(1) Ta(1) P(2) C(6) -89.4(3) no
P(1) Ta(1) P(2) C(7) 155.4(3) no
P(1) Ta(1) P(3) C(3) -55.6(3) no
P(1) Ta(1) P(3) C(8) 64.8(3) no
P(1) Ta(1) P(3) C(9) -176.7(4) no
P(1) Ta(1) N(1) O(1) 51(57) no
P(1) Ta(1) C(14) O(2) -21.1(64) no
P(1) Ta(1) C(15) O(3) 148(25) no
P(1) C(1) Si(1) C(2) 42.0(5) no
P(1) C(1) Si(1) C(3) -76.2(4) no
P(1) C(1) Si(1) C(10) 164.4(4) no
P(2) Ta(1) P(1) C(1) -61.3(3) no
P(2) Ta(1) P(1) C(4) 59.9(4) no
P(2) Ta(1) P(1) C(5) 177.7(4) no
P(2) Ta(1) P(3) C(3) 27.9(3) no
P(2) Ta(1) P(3) C(8) 148.2(3) no
P(2) Ta(1) P(3) C(9) -93.2(4) no
P(2) Ta(1) N(1) O(1) 75(57) no
P(2) Ta(1) C(14) O(2) 28.3(76) no
P(2) Ta(1) C(15) O(3) 65(25) no
P(2) C(2) Si(1) C(1) -73.3(5) no
P(2) C(2) Si(1) C(3) 46.2(5) no
P(2) C(2) Si(1) C(10) 164.3(4) no
P(3) Ta(1) P(1) C(1) 25.0(3) no
P(3) Ta(1) P(1) C(4) 146.1(4) no
P(3) Ta(1) P(1) C(5) -96.0(4) no
P(3) Ta(1) P(2) C(2) -54.4(3) no
P(3) Ta(1) P(2) C(6) -176.7(3) no
P(3) Ta(1) P(2) C(7) 68.1(3) no
P(3) Ta(1) N(1) O(1) -11(57) no
P(3) Ta(1) C(14) O(2) 65.6(64) no
P(3) Ta(1) C(15) O(3) 46(30) no
P(3) C(3) Si(1) C(1) 41.4(4) no
P(3) C(3) Si(1) C(2) -77.2(4) no
P(3) C(3) Si(1) C(10) 162.7(4) no
Si(1) C(1) P(1) C(4) -97.1(4) no
Si(1) C(1) P(1) C(5) 157.4(5) no
Si(1) C(2) P(2) C(6) 150.8(4) no
Si(1) C(2) P(2) C(7) -105.1(5) no
Si(1) C(3) P(3) C(8) -97.5(4) no
Si(1) C(3) P(3) C(9) 157.8(4) no
O(1) N(1) Ta(1) C(14) -99(57) no
O(1) N(1) Ta(1) C(15) 167(57) no
O(2) C(14) Ta(1) N(1) 155.8(64) no
O(2) C(14) Ta(1) C(15) -114.7(64) no
O(3) C(15) Ta(1) N(1) -26(25) no
O(3) C(15) Ta(1) C(14) -120(25) no
N(1) Ta(1) P(1) C(1) -37.7(18) no
N(1) Ta(1) P(1) C(4) 83.5(18) no
N(1) Ta(1) P(1) C(5) -158.7(18) no
N(1) Ta(1) P(2) C(2) -144.7(3) no
N(1) Ta(1) P(2) C(6) 93.0(3) no
N(1) Ta(1) P(2) C(7) -22.2(3) no
N(1) Ta(1) P(3) C(3) 119.0(3) no
N(1) Ta(1) P(3) C(8) -120.6(3) no
N(1) Ta(1) P(3) C(9) -2.1(4) no
C(1) P(1) Ta(1) C(14) 112.2(3) no
C(1) P(1) Ta(1) C(15) -153.6(3) no
C(1) Si(1) C(10) C(11) -67.1(7) no
C(1) Si(1) C(10) C(12) 51.8(6) no
C(1) Si(1) C(10) C(13) 171.7(5) no
C(2) P(2) Ta(1) C(14) -17.1(15) no
C(2) P(2) Ta(1) C(15) 126.0(3) no
C(2) Si(1) C(10) C(11) 53.9(7) no
C(2) Si(1) C(10) C(12) 172.7(5) no
C(2) Si(1) C(10) C(13) -67.4(6) no
C(3) P(3) Ta(1) C(14) -147.0(3) no
C(3) P(3) Ta(1) C(15) 46.6(78) no
C(3) Si(1) C(10) C(11) 172.2(6) no
C(3) Si(1) C(10) C(12) -69.0(6) no
C(3) Si(1) C(10) C(13) 50.9(6) no
C(4) P(1) Ta(1) C(14) -126.7(4) no
C(4) P(1) Ta(1) C(15) -32.5(4) no
C(5) P(1) Ta(1) C(14) -8.8(4) no
C(5) P(1) Ta(1) C(15) 85.4(4) no
C(6) P(2) Ta(1) C(14) -139.3(15) no
C(6) P(2) Ta(1) C(15) 3.8(3) no
C(7) P(2) Ta(1) C(14) 105.5(15) no
C(7) P(2) Ta(1) C(15) -111.4(3) no
C(8) P(3) Ta(1) C(14) -26.6(3) no
C(8) P(3) Ta(1) C(15) 167.0(77) no
C(9) P(3) Ta(1) C(14) 92.0(4) no
C(9) P(3) Ta(1) C(15) -74.5(78) no
